data_2222593
loop_
_publ_author_name
'Ramesh, P.'
'Sundaresan, S. S.'
'Lakshmi, N. Vidhya'
'Perumal, Paramasivan T.'
'Ponnuswamy, M. N.'

_publ_section_title 1'-Methyl-2,2''-dioxoindoline-3-spiro-2'-pyrrolidine-3'-spiro-3''-indoline-4',4'-dicarbonitrile
_journal_coeditor_code BT2998
_journal_issue 8
_journal_name_full 'Acta Crystallographica Section E'
_journal_page_first o1945
_journal_paper_doi 10.1107/S1600536809028025
_journal_volume 65
_journal_year 2009
_chemical_formula_iupac 'C21 H15 N5 O2'
_chemical_formula_moiety 'C21 H15 N5 O2'
_chemical_formula_sum 'C21 H15 N5 O2'
_chemical_formula_weight 369.38
_chemical_name_common
;
1N-Methyl-3,3-dicarbonitrile-4,5-dispirooxindolinpyrrolidine
;
_chemical_name_systematic
;
1'-Methyl-2,2''-dioxoindoline-3-spiro-2'-pyrrolidine-3'-spiro-3''-indoline-
4',4'-dicarbonitrile
;
_space_group_IT_number 14
_symmetry_cell_setting monoclinic
_symmetry_space_group_name_Hall '-P 2yn'
_symmetry_space_group_name_H-M 'P 1 21/n 1'
_atom_sites_solution_hydrogens geom
_atom_sites_solution_primary direct
_atom_sites_solution_secondary difmap
_audit_creation_method SHELXL-97
_cell_angle_alpha 90.00
_cell_angle_beta 91.8270(10)
_cell_angle_gamma 90.00
_cell_formula_units_Z 4
_cell_length_a 13.3173(3)
_cell_length_b 9.9480(2)
_cell_length_c 13.3950(3)
_cell_measurement_reflns_used 3546
_cell_measurement_temperature 293(2)
_cell_measurement_theta_max 33.49
_cell_measurement_theta_min 2.12
_cell_volume 1773.67(7)
_computing_cell_refinement 'SAINT (Bruker, 2004)'
_computing_data_collection 'APEX2 (Bruker, 2004)'
_computing_data_reduction 'SAINT (Bruker, 2004)'
_computing_molecular_graphics 'ORTEP-3 (Farrugia, 1997)'
_computing_publication_material 'SHELXL97 (Sheldrick, 2008) and PLATON (Spek, 2009)'
_computing_structure_refinement 'SHELXL97 (Sheldrick, 2008)'
_computing_structure_solution 'SHELXS97 (Sheldrick, 2008)'
_diffrn_ambient_temperature 293(2)
_diffrn_measured_fraction_theta_full 1.000
_diffrn_measured_fraction_theta_max 0.998
_diffrn_measurement_device_type 'Bruker Kappa APEXII area-detector'
_diffrn_measurement_method '\w and \f'
_diffrn_radiation_monochromator graphite
_diffrn_radiation_source 'fine-focus sealed tube'
_diffrn_radiation_type MoK\a
_diffrn_radiation_wavelength 0.71073
_diffrn_reflns_av_R_equivalents 0.0302
_diffrn_reflns_av_sigmaI/netI 0.0356
_diffrn_reflns_limit_h_max 20
_diffrn_reflns_limit_h_min -18
_diffrn_reflns_limit_k_max 14
_diffrn_reflns_limit_k_min -15
_diffrn_reflns_limit_l_max 19
_diffrn_reflns_limit_l_min -20
_diffrn_reflns_number 26314
_diffrn_reflns_theta_full 25.00
_diffrn_reflns_theta_max 33.49
_diffrn_reflns_theta_min 2.12
_diffrn_standards_decay_% 0
_diffrn_standards_interval_time 0
_diffrn_standards_number 0
_exptl_absorpt_coefficient_mu 0.093
_exptl_absorpt_correction_T_max 0.982
_exptl_absorpt_correction_T_min 0.972
_exptl_absorpt_correction_type multi-scan
_exptl_absorpt_process_details '(SADABS; Sheldrick, 2001)'
_exptl_crystal_colour Colourless
_exptl_crystal_density_diffrn 1.383
_exptl_crystal_density_method 'not measured'
_exptl_crystal_description Block
_exptl_crystal_F_000 768
_exptl_crystal_size_max 0.30
_exptl_crystal_size_mid 0.25
_exptl_crystal_size_min 0.20
_refine_diff_density_max 0.377
_refine_diff_density_min -0.209
_refine_ls_extinction_coef 0.0042(12)
_refine_ls_extinction_expression Fc^*^=kFc[1+0.001xFc^2^\l^3^/sin(2\q)]^-1/4^
_refine_ls_extinction_method 'SHELXL97 (Sheldrick, 2008)'
_refine_ls_goodness_of_fit_ref 1.021
_refine_ls_hydrogen_treatment mixed
_refine_ls_matrix_type full
_refine_ls_number_parameters 263
_refine_ls_number_reflns 6939
_refine_ls_number_restraints 2
_refine_ls_restrained_S_all 1.022
_refine_ls_R_factor_all 0.0780
_refine_ls_R_factor_gt 0.0500
_refine_ls_shift/su_max 0.012
_refine_ls_shift/su_mean 0.001
_refine_ls_structure_factor_coef Fsqd
_refine_ls_weighting_details 'calc w=1/[\s^2^(Fo^2^)+(0.0723P)^2^+0.242P] where P=(Fo^2^+2Fc^2^)/3'
_refine_ls_weighting_scheme calc
_refine_ls_wR_factor_gt 0.1243
_refine_ls_wR_factor_ref 0.1421
_reflns_number_gt 4820
_reflns_number_total 6939
_reflns_threshold_expression I>2\s(I)
_cod_data_source_file bt2998.cif
_cod_data_source_block I
_cod_depositor_comments
;
The following automatic conversions were performed:
'_exptl_absorpt_correction_type' value 'Multi-scan' changed to
'multi-scan' according to
'/home/saulius/struct/CIF-dictionaries/cif_core.dic' dictionary named
'cif_core.dic' version 2.4.1 from 2010-06-29.

Automatic conversion script
Id: cif_fix_enum 1527 2010-12-29 10:47:43Z saulius 

The following automatic conversions were performed:

'_exptl_absorpt_correction_type' value 'Multi-scan' changed to
'multi-scan' according to
/home/saulius/struct/CIF-dictionaries/cif_core.dic dictionary named
'cif_core.dic' version 2.4.1 from 2010-06-29.

Automatic conversion script
Id: cif_fix_values 1715 2011-07-08 13:25:40Z adriana 
;
_cod_original_sg_symbol_H-M 'P 21/n'
_cod_database_code 2222593
_cod_database_fobs_code 2222593

loop_
_symmetry_equiv_pos_as_xyz
'x, y, z'
'-x+1/2, y+1/2, -z+1/2'
'-x, -y, -z'
'x-1/2, -y-1/2, z-1/2'

loop_
_atom_site_type_symbol
_atom_site_label
_atom_site_fract_x
_atom_site_fract_y
_atom_site_fract_z
_atom_site_U_iso_or_equiv
_atom_site_adp_type
_atom_site_calc_flag
_atom_site_refinement_flags
_atom_site_occupancy
_atom_site_disorder_assembly
_atom_site_disorder_group
O O1 0.62030(6) 0.88197(10) 0.24064(7) 0.0387(2) Uani d . 1 . .
O O2 0.24158(6) 0.73812(9) 0.25781(7) 0.03117(19) Uani d . 1 . .
N N1 0.59318(8) 0.75699(11) 0.09828(8) 0.0329(2) Uani d . 1 . .
H H1 0.6578(14) 0.7468(18) 0.0787(14) 0.058(5) Uiso d . 1 . .
C C2 0.56573(8) 0.82292(11) 0.18087(8) 0.0270(2) Uani d . 1 . .
C C3 0.44951(7) 0.81058(11) 0.18735(7) 0.02235(19) Uani d . 1 . .
C C4 0.42192(8) 0.73937(11) 0.09067(8) 0.0254(2) Uani d . 1 . .
C C5 0.33077(10) 0.71016(14) 0.04484(9) 0.0352(3) Uani d . 1 . .
H H5 0.2712 0.7316 0.0755 0.042 Uiso calc R 1 . .
C C6 0.32903(11) 0.64796(15) -0.04818(10) 0.0417(3) Uani d . 1 . .
H H6 0.2679 0.6272 -0.0799 0.050 Uiso calc R 1 . .
C C7 0.41773(12) 0.61699(14) -0.09353(10) 0.0417(3) Uani d . 1 . .
H H7 0.4153 0.5740 -0.1552 0.050 Uiso calc R 1 . .
C C8 0.50971(11) 0.64808(13) -0.04977(9) 0.0362(3) Uani d . 1 . .
H H8 0.5692 0.6283 -0.0811 0.043 Uiso calc R 1 . .
C C9 0.51005(9) 0.70967(11) 0.04223(8) 0.0281(2) Uani d . 1 . .
C C10 0.42527(7) 0.73565(10) 0.28602(7) 0.02080(18) Uani d . 1 . .
C C11 0.31810(8) 0.67524(11) 0.27584(8) 0.0236(2) Uani d . 1 . .
N N12 0.32571(7) 0.54152(10) 0.29159(8) 0.0301(2) Uani d . 1 . .
H H12 0.2748(13) 0.4894(17) 0.2909(12) 0.045(4) Uiso d . 1 . .
C C13 0.42464(8) 0.50270(11) 0.31500(8) 0.0273(2) Uani d . 1 . .
C C14 0.45870(11) 0.37590(13) 0.33844(11) 0.0386(3) Uani d . 1 . .
H H14 0.4152 0.3028 0.3391 0.046 Uiso calc R 1 . .
C C15 0.55997(12) 0.36121(14) 0.36089(11) 0.0436(3) Uani d . 1 . .
H H15 0.5852 0.2764 0.3767 0.052 Uiso calc R 1 . .
C C16 0.62440(10) 0.46957(14) 0.36045(11) 0.0405(3) Uani d . 1 . .
H H16 0.6923 0.4570 0.3762 0.049 Uiso calc R 1 . .
C C17 0.58894(8) 0.59738(13) 0.33672(9) 0.0316(2) Uani d . 1 . .
H H17 0.6325 0.6705 0.3365 0.038 Uiso calc R 1 . .
C C18 0.48791(8) 0.61382(11) 0.31355(8) 0.0236(2) Uani d . 1 . .
N N19 0.39864(7) 0.93947(9) 0.19956(6) 0.02403(18) Uani d . 1 . .
C C20 0.41979(9) 0.98552(11) 0.30134(8) 0.0266(2) Uani d . 1 . .
H H20A 0.3668 1.0442 0.3236 0.032 Uiso calc R 1 . .
H H20B 0.4831 1.0336 0.3059 0.032 Uiso calc R 1 . .
C C21 0.42485(8) 0.85489(11) 0.36474(8) 0.02283(19) Uani d U 1 . .
C C22 0.42339(11) 1.04057(13) 0.12517(10) 0.0376(3) Uani d . 1 . .
H H22A 0.4939 1.0603 0.1303 0.056 Uiso calc R 1 . .
H H22B 0.3857 1.1210 0.1368 0.056 Uiso calc R 1 . .
H H22C 0.4068 1.0068 0.0596 0.056 Uiso calc R 1 . .
C C23 0.33963(8) 0.84184(12) 0.43191(8) 0.0281(2) Uani d U 1 . .
N N24 0.27708(9) 0.82688(14) 0.48603(9) 0.0446(3) Uani d . 1 . .
C C25 0.51485(8) 0.85674(11) 0.43181(8) 0.0268(2) Uani d U 1 . .
N N26 0.57990(8) 0.86218(12) 0.48812(8) 0.0392(3) Uani d . 1 . .

loop_
_atom_site_aniso_label
_atom_site_aniso_U_11
_atom_site_aniso_U_22
_atom_site_aniso_U_33
_atom_site_aniso_U_12
_atom_site_aniso_U_13
_atom_site_aniso_U_23
O1 0.0260(4) 0.0448(5) 0.0452(5) -0.0086(4) 0.0027(4) -0.0073(4)
O2 0.0199(3) 0.0330(4) 0.0406(5) 0.0004(3) 0.0001(3) 0.0051(3)
N1 0.0244(5) 0.0381(6) 0.0370(5) -0.0003(4) 0.0122(4) -0.0043(4)
C2 0.0234(5) 0.0257(5) 0.0323(5) -0.0019(4) 0.0072(4) 0.0021(4)
C3 0.0203(4) 0.0223(5) 0.0247(4) -0.0001(4) 0.0050(3) 0.0000(4)
C4 0.0275(5) 0.0251(5) 0.0240(5) 0.0005(4) 0.0052(4) 0.0001(4)
C5 0.0318(6) 0.0435(7) 0.0303(5) -0.0005(5) 0.0015(5) -0.0043(5)
C6 0.0428(7) 0.0509(8) 0.0311(6) -0.0057(6) -0.0035(5) -0.0051(5)
C7 0.0594(9) 0.0378(7) 0.0283(6) -0.0034(6) 0.0073(6) -0.0066(5)
C8 0.0450(7) 0.0327(6) 0.0318(6) 0.0024(5) 0.0144(5) -0.0035(5)
C9 0.0316(5) 0.0250(5) 0.0281(5) 0.0010(4) 0.0092(4) 0.0008(4)
C10 0.0175(4) 0.0207(4) 0.0242(4) -0.0003(3) 0.0021(3) 0.0001(3)
C11 0.0212(4) 0.0254(5) 0.0243(4) -0.0031(4) 0.0011(4) 0.0022(4)
N12 0.0246(4) 0.0247(5) 0.0408(5) -0.0067(4) -0.0023(4) 0.0056(4)
C13 0.0278(5) 0.0239(5) 0.0301(5) -0.0005(4) -0.0021(4) 0.0036(4)
C14 0.0427(7) 0.0243(5) 0.0485(7) -0.0005(5) -0.0063(6) 0.0087(5)
C15 0.0482(8) 0.0310(6) 0.0509(8) 0.0102(6) -0.0085(6) 0.0090(6)
C16 0.0329(6) 0.0388(7) 0.0490(7) 0.0105(5) -0.0097(5) 0.0019(6)
C17 0.0245(5) 0.0308(6) 0.0394(6) 0.0025(4) -0.0022(4) -0.0011(5)
C18 0.0222(4) 0.0225(5) 0.0261(5) 0.0011(4) -0.0002(4) 0.0007(4)
N19 0.0274(4) 0.0206(4) 0.0243(4) 0.0015(3) 0.0058(3) 0.0027(3)
C20 0.0305(5) 0.0207(5) 0.0286(5) -0.0005(4) 0.0027(4) -0.0004(4)
C21 0.0204(4) 0.0247(5) 0.0236(4) -0.0003(4) 0.0035(3) -0.0013(4)
C22 0.0465(7) 0.0291(6) 0.0381(6) 0.0048(5) 0.0153(5) 0.0108(5)
C23 0.0242(5) 0.0324(6) 0.0279(5) 0.0002(4) 0.0044(4) -0.0010(4)
N24 0.0340(6) 0.0591(8) 0.0414(6) -0.0017(5) 0.0139(5) -0.0006(5)
C25 0.0247(5) 0.0283(5) 0.0275(5) -0.0002(4) 0.0025(4) -0.0031(4)
N26 0.0328(5) 0.0475(7) 0.0370(5) 0.0005(5) -0.0050(4) -0.0064(5)

loop_
_atom_type_symbol
_atom_type_description
_atom_type_scat_dispersion_real
_atom_type_scat_dispersion_imag
_atom_type_scat_source
C C 0.0033 0.0016 'International Tables Vol C Tables 4.2.6.8 and 6.1.1.4'
H H 0.0000 0.0000 'International Tables Vol C Tables 4.2.6.8 and 6.1.1.4'
N N 0.0061 0.0033 'International Tables Vol C Tables 4.2.6.8 and 6.1.1.4'
O O 0.0106 0.0060 'International Tables Vol C Tables 4.2.6.8 and 6.1.1.4'

loop_
_geom_angle_atom_site_label_1
_geom_angle_atom_site_label_2
_geom_angle_atom_site_label_3
_geom_angle_site_symmetry_1
_geom_angle_site_symmetry_3
_geom_angle
_geom_angle_publ_flag
C2 N1 C9 . . 111.95(10) ?
C2 N1 H1 . . 125.0(12) ?
C9 N1 H1 . . 123.0(12) ?
O1 C2 N1 . . 127.18(11) ?
O1 C2 C3 . . 125.15(10) ?
N1 C2 C3 . . 107.67(10) ?
N19 C3 C4 . . 113.97(9) ?
N19 C3 C2 . . 113.70(9) ?
C4 C3 C2 . . 101.77(8) ?
N19 C3 C10 . . 102.43(7) ?
C4 C3 C10 . . 116.80(9) ?
C2 C3 C10 . . 108.52(8) ?
C5 C4 C9 . . 119.56(10) ?
C5 C4 C3 . . 132.01(10) ?
C9 C4 C3 . . 108.28(10) ?
C4 C5 C6 . . 118.92(11) ?
C4 C5 H5 . . 120.5 ?
C6 C5 H5 . . 120.5 ?
C7 C6 C5 . . 120.24(13) ?
C7 C6 H6 . . 119.9 ?
C5 C6 H6 . . 119.9 ?
C8 C7 C6 . . 121.67(12) ?
C8 C7 H7 . . 119.2 ?
C6 C7 H7 . . 119.2 ?
C9 C8 C7 . . 117.32(12) ?
C9 C8 H8 . . 121.3 ?
C7 C8 H8 . . 121.3 ?
C8 C9 C4 . . 122.26(12) ?
C8 C9 N1 . . 127.61(11) ?
C4 C9 N1 . . 110.06(10) ?
C18 C10 C11 . . 102.13(8) ?
C18 C10 C3 . . 117.56(8) ?
C11 C10 C3 . . 108.98(8) ?
C18 C10 C21 . . 116.82(8) ?
C11 C10 C21 . . 108.99(8) ?
C3 C10 C21 . . 102.18(8) ?
O2 C11 N12 . . 126.68(10) ?
O2 C11 C10 . . 125.63(10) ?
N12 C11 C10 . . 107.69(9) ?
C11 N12 C13 . . 111.86(9) ?
C11 N12 H12 . . 122.8(11) ?
C13 N12 H12 . . 125.2(11) ?
C14 C13 C18 . . 122.51(11) ?
C14 C13 N12 . . 127.35(11) ?
C18 C13 N12 . . 110.14(9) ?
C13 C14 C15 . . 117.41(12) ?
C13 C14 H14 . . 121.3 ?
C15 C14 H14 . . 121.3 ?
C16 C15 C14 . . 121.37(12) ?
C16 C15 H15 . . 119.3 ?
C14 C15 H15 . . 119.3 ?
C15 C16 C17 . . 120.64(12) ?
C15 C16 H16 . . 119.7 ?
C17 C16 H16 . . 119.7 ?
C18 C17 C16 . . 118.77(11) ?
C18 C17 H17 . . 120.6 ?
C16 C17 H17 . . 120.6 ?
C17 C18 C13 . . 119.29(10) ?
C17 C18 C10 . . 132.57(10) ?
C13 C18 C10 . . 108.13(9) ?
C20 N19 C22 . . 112.38(9) ?
C20 N19 C3 . . 107.70(8) ?
C22 N19 C3 . . 114.34(9) ?
N19 C20 C21 . . 104.61(8) ?
N19 C20 H20A . . 110.8 ?
C21 C20 H20A . . 110.8 ?
N19 C20 H20B . . 110.8 ?
C21 C20 H20B . . 110.8 ?
H20A C20 H20B . . 108.9 ?
C25 C21 C23 . . 104.79(9) ?
C25 C21 C20 . . 110.06(9) ?
C23 C21 C20 . . 112.71(9) ?
C25 C21 C10 . . 113.20(8) ?
C23 C21 C10 . . 111.00(9) ?
C20 C21 C10 . . 105.26(8) ?
N19 C22 H22A . . 109.5 ?
N19 C22 H22B . . 109.5 ?
H22A C22 H22B . . 109.5 ?
N19 C22 H22C . . 109.5 ?
H22A C22 H22C . . 109.5 ?
H22B C22 H22C . . 109.5 ?
N24 C23 C21 . . 176.43(13) ?
N26 C25 C21 . . 175.22(12) ?

loop_
_geom_bond_atom_site_label_1
_geom_bond_atom_site_label_2
_geom_bond_site_symmetry_2
_geom_bond_distance
_geom_bond_publ_flag
O1 C2 . 1.2154(14) ?
O2 C11 . 1.2134(13) ?
N1 C2 . 1.3467(15) ?
N1 C9 . 1.3993(16) ?
N1 H1 . 0.913(18) ?
C2 C3 . 1.5578(15) ?
C3 N19 . 1.4618(13) ?
C3 C4 . 1.5111(15) ?
C3 C10 . 1.5601(14) ?
C4 C5 . 1.3738(17) ?
C4 C9 . 1.3908(15) ?
C5 C6 . 1.3908(18) ?
C5 H5 . 0.9300 ?
C6 C7 . 1.380(2) ?
C6 H6 . 0.9300 ?
C7 C8 . 1.376(2) ?
C7 H7 . 0.9300 ?
C8 C9 . 1.3760(16) ?
C8 H8 . 0.9300 ?
C10 C18 . 1.5103(14) ?
C10 C11 . 1.5505(14) ?
C10 C21 . 1.5871(14) ?
C11 N12 . 1.3502(14) ?
N12 C13 . 1.3989(15) ?
N12 H12 . 0.853(17) ?
C13 C14 . 1.3735(16) ?
C13 C18 . 1.3904(15) ?
C14 C15 . 1.380(2) ?
C14 H14 . 0.9300 ?
C15 C16 . 1.378(2) ?
C15 H15 . 0.9300 ?
C16 C17 . 1.3896(18) ?
C16 H16 . 0.9300 ?
C17 C18 . 1.3809(15) ?
C17 H17 . 0.9300 ?
N19 C20 . 1.4572(14) ?
N19 C22 . 1.4607(14) ?
C20 C21 . 1.5527(15) ?
C20 H20A . 0.9700 ?
C20 H20B . 0.9700 ?
C21 C25 . 1.4749(15) ?
C21 C23 . 1.4763(15) ?
C22 H22A . 0.9600 ?
C22 H22B . 0.9600 ?
C22 H22C . 0.9600 ?
C23 N24 . 1.1314(14) ?
C25 N26 . 1.1317(15) ?

loop_
_geom_hbond_atom_site_label_D
_geom_hbond_atom_site_label_H
_geom_hbond_atom_site_label_A
_geom_hbond_site_symmetry_A
_geom_hbond_distance_DH
_geom_hbond_distance_HA
_geom_hbond_distance_DA
_geom_hbond_angle_DHA
C5 H5 O2 1 0.93 2.49 3.1371(15) 127.2
C17 H17 O1 1 0.93 2.47 3.1433(16) 129.7
C20 H20B O1 1 0.97 2.54 2.9986(14) 108.6
C22 H22B O2 2 0.96 2.53 3.3713(15) 147.0
N12 H12 O2 2_545 0.853(17) 2.591(17) 3.2114(13) 130.5(14)
N12 H12 N19 2_545 0.853(17) 2.371(17) 3.1613(13) 154.4(15)
C14 H14 O2 2_545 0.93 2.51 3.2305(16) 134.7
N1 H1 N24 4_675 0.913(18) 2.174(18) 3.0315(15) 156.1(16)
C7 H7 Cg5 3_556 0.93 2.8374 3.5366(15) 156.21

loop_
_geom_torsion_atom_site_label_1
_geom_torsion_atom_site_label_2
_geom_torsion_atom_site_label_3
_geom_torsion_atom_site_label_4
_geom_torsion_site_symmetry_1
_geom_torsion_site_symmetry_2
_geom_torsion_site_symmetry_3
_geom_torsion_site_symmetry_4
_geom_torsion
_geom_torsion_publ_flag
C9 N1 C2 O1 . . . . -175.23(12) ?
C9 N1 C2 C3 . . . . 4.82(13) ?
O1 C2 C3 N19 . . . . 52.14(15) ?
N1 C2 C3 N19 . . . . -127.91(10) ?
O1 C2 C3 C4 . . . . 175.14(12) ?
N1 C2 C3 C4 . . . . -4.91(11) ?
O1 C2 C3 C10 . . . . -61.12(14) ?
N1 C2 C3 C10 . . . . 118.84(10) ?
N19 C3 C4 C5 . . . . -49.34(16) ?
C2 C3 C4 C5 . . . . -172.16(13) ?
C10 C3 C4 C5 . . . . 69.89(16) ?
N19 C3 C4 C9 . . . . 126.17(10) ?
C2 C3 C4 C9 . . . . 3.36(11) ?
C10 C3 C4 C9 . . . . -114.60(10) ?
C9 C4 C5 C6 . . . . 1.73(19) ?
C3 C4 C5 C6 . . . . 176.83(12) ?
C4 C5 C6 C7 . . . . -0.3(2) ?
C5 C6 C7 C8 . . . . -1.1(2) ?
C6 C7 C8 C9 . . . . 1.0(2) ?
C7 C8 C9 C4 . . . . 0.43(19) ?
C7 C8 C9 N1 . . . . -176.24(12) ?
C5 C4 C9 C8 . . . . -1.83(18) ?
C3 C4 C9 C8 . . . . -177.99(11) ?
C5 C4 C9 N1 . . . . 175.36(11) ?
C3 C4 C9 N1 . . . . -0.80(13) ?
C2 N1 C9 C8 . . . . 174.33(12) ?
C2 N1 C9 C4 . . . . -2.67(14) ?
N19 C3 C10 C18 . . . . -163.79(9) ?
C4 C3 C10 C18 . . . . 70.95(12) ?
C2 C3 C10 C18 . . . . -43.27(12) ?
N19 C3 C10 C11 . . . . 80.73(10) ?
C4 C3 C10 C11 . . . . -44.53(12) ?
C2 C3 C10 C11 . . . . -158.75(8) ?
N19 C3 C10 C21 . . . . -34.50(9) ?
C4 C3 C10 C21 . . . . -159.76(8) ?
C2 C3 C10 C21 . . . . 86.02(9) ?
C18 C10 C11 O2 . . . . 177.12(10) ?
C3 C10 C11 O2 . . . . -57.82(14) ?
C21 C10 C11 O2 . . . . 52.93(14) ?
C18 C10 C11 N12 . . . . -2.28(11) ?
C3 C10 C11 N12 . . . . 122.78(9) ?
C21 C10 C11 N12 . . . . -126.47(9) ?
O2 C11 N12 C13 . . . . -177.24(11) ?
C10 C11 N12 C13 . . . . 2.15(13) ?
C11 N12 C13 C14 . . . . 177.75(12) ?
C11 N12 C13 C18 . . . . -1.10(14) ?
C18 C13 C14 C15 . . . . -0.1(2) ?
N12 C13 C14 C15 . . . . -178.85(13) ?
C13 C14 C15 C16 . . . . 0.4(2) ?
C14 C15 C16 C17 . . . . -0.3(2) ?
C15 C16 C17 C18 . . . . 0.0(2) ?
C16 C17 C18 C13 . . . . 0.28(18) ?
C16 C17 C18 C10 . . . . 179.26(12) ?
C14 C13 C18 C17 . . . . -0.21(18) ?
N12 C13 C18 C17 . . . . 178.72(10) ?
C14 C13 C18 C10 . . . . -179.42(11) ?
N12 C13 C18 C10 . . . . -0.49(13) ?
C11 C10 C18 C17 . . . . -177.43(12) ?
C3 C10 C18 C17 . . . . 63.40(16) ?
C21 C10 C18 C17 . . . . -58.64(16) ?
C11 C10 C18 C13 . . . . 1.63(11) ?
C3 C10 C18 C13 . . . . -117.54(10) ?
C21 C10 C18 C13 . . . . 120.42(10) ?
C4 C3 N19 C20 . . . . 171.14(9) ?
C2 C3 N19 C20 . . . . -72.83(10) ?
C10 C3 N19 C20 . . . . 44.04(10) ?
C4 C3 N19 C22 . . . . -63.21(12) ?
C2 C3 N19 C22 . . . . 52.83(13) ?
C10 C3 N19 C22 . . . . 169.69(9) ?
C22 N19 C20 C21 . . . . -161.08(9) ?
C3 N19 C20 C21 . . . . -34.26(10) ?
N19 C20 C21 C25 . . . . 132.70(9) ?
N19 C20 C21 C23 . . . . -110.72(10) ?
N19 C20 C21 C10 . . . . 10.40(10) ?
C18 C10 C21 C25 . . . . 24.19(12) ?
C11 C10 C21 C25 . . . . 139.22(9) ?
C3 C10 C21 C25 . . . . -105.56(9) ?
C18 C10 C21 C23 . . . . -93.33(11) ?
C11 C10 C21 C23 . . . . 21.70(12) ?
C3 C10 C21 C23 . . . . 136.92(9) ?
C18 C10 C21 C20 . . . . 144.44(9) ?
C11 C10 C21 C20 . . . . -100.54(9) ?
C3 C10 C21 C20 . . . . 14.69(10) ?
C25 C21 C23 N24 . . . . -44(2) ?
C20 C21 C23 N24 . . . . -164(2) ?
C10 C21 C23 N24 . . . . 78(2) ?
C23 C21 C25 N26 . . . . -30.2(16) ?
C20 C21 C25 N26 . . . . 91.2(16) ?
C10 C21 C25 N26 . . . . -151.3(15) ?
